data_7209988
loop_
_publ_author_name
'Zhao, Hai-Yan'
'Zhao, Jun-Wei'
'Yang, Bai-Feng'
'He, Huan'
'Yang, Guo-Yu'

_publ_section_title
;
 Novel organic--inorganic hybrid one-dimensional chain assembled by
 oxalate-bridging terbium-substituted phosphotungstate dimers and
 dinuclear copper(ii)--oxalate clusters
;
_journal_issue 26
_journal_name_full CrystEngComm
_journal_page_first 5209
_journal_paper_doi 10.1039/c3ce40573g
_journal_volume 15
_journal_year 2013
_chemical_formula_sum 'C12 H58 Cu3 N10 O52 P Tb W11'
_chemical_formula_weight 3577.54
_chemical_name_systematic
;
?
;
_space_group_IT_number 2
_symmetry_cell_setting triclinic
_symmetry_space_group_name_Hall '-P 1'
_symmetry_space_group_name_H-M 'P -1'
_atom_sites_solution_hydrogens geom
_atom_sites_solution_primary direct
_atom_sites_solution_secondary difmap
_audit_creation_method SHELXL-97
_cell_angle_alpha 94.519(3)
_cell_angle_beta 90.329(3)
_cell_angle_gamma 111.576(3)
_cell_formula_units_Z 2
_cell_length_a 12.2417(4)
_cell_length_b 12.8209(5)
_cell_length_c 20.5866(8)
_cell_measurement_reflns_used 13751
_cell_measurement_temperature 293(2)
_cell_measurement_theta_max 29.4670
_cell_measurement_theta_min 2.8493
_cell_volume 2993.2(2)
_computing_cell_refinement 'Bruker FRAMBO'
_computing_data_collection 'Bruker FRAMBO'
_computing_data_reduction 'Bruker SHELXTL'
_computing_molecular_graphics 'Bruker SHELXTL'
_computing_publication_material 'Bruker SHELXTL'
_computing_structure_refinement 'SHELXL-97 (Sheldrick, 1997)'
_computing_structure_solution 'SHELXS-97 (Sheldrick, 1990)'
_diffrn_ambient_temperature 293(2)
_diffrn_detector_area_resol_mean 10.4170
_diffrn_measured_fraction_theta_full 0.999
_diffrn_measured_fraction_theta_max 0.999
_diffrn_measurement_device_type 'Xcalibur, Atlas, Gemini ultra'
_diffrn_measurement_method 'phi and omega scans'
_diffrn_radiation_monochromator graphite
_diffrn_radiation_source 'fine-focus sealed tube'
_diffrn_radiation_type MoK\a
_diffrn_radiation_wavelength 0.71073
_diffrn_reflns_av_R_equivalents 0.0388
_diffrn_reflns_av_sigmaI/netI 0.0490
_diffrn_reflns_limit_h_max 14
_diffrn_reflns_limit_h_min -14
_diffrn_reflns_limit_k_max 15
_diffrn_reflns_limit_k_min -15
_diffrn_reflns_limit_l_max 24
_diffrn_reflns_limit_l_min -24
_diffrn_reflns_number 26562
_diffrn_reflns_theta_full 25.20
_diffrn_reflns_theta_max 25.20
_diffrn_reflns_theta_min 2.86
_diffrn_standards_decay_% none
_diffrn_standards_interval_count none
_diffrn_standards_interval_time none
_diffrn_standards_number none
_exptl_absorpt_coefficient_mu 23.387
_exptl_absorpt_correction_T_max 0.3343
_exptl_absorpt_correction_T_min 0.1092
_exptl_absorpt_correction_type multi-scan
_exptl_absorpt_process_details 'SADABS (Sheldrick, 1996)'
_exptl_crystal_colour blue
_exptl_crystal_density_diffrn 3.969
_exptl_crystal_density_method 'not measured'
_exptl_crystal_description block
_exptl_crystal_F_000 3194
_exptl_crystal_size_max 0.17
_exptl_crystal_size_mid 0.12
_exptl_crystal_size_min 0.06
_refine_diff_density_max 3.066
_refine_diff_density_min -1.938
_refine_diff_density_rms 0.345
_refine_ls_extinction_method none
_refine_ls_goodness_of_fit_ref 1.063
_refine_ls_hydrogen_treatment constr
_refine_ls_matrix_type full
_refine_ls_number_parameters 811
_refine_ls_number_reflns 10775
_refine_ls_number_restraints 12
_refine_ls_restrained_S_all 1.063
_refine_ls_R_factor_all 0.0519
_refine_ls_R_factor_gt 0.0399
_refine_ls_shift/su_max 0.001
_refine_ls_shift/su_mean 0.000
_refine_ls_structure_factor_coef Fsqd
_refine_ls_weighting_details 'calc w=1/[\s^2^(Fo^2^)+(0.0542P)^2^+3.5475P] where P=(Fo^2^+2Fc^2^)/3'
_refine_ls_weighting_scheme calc
_refine_ls_wR_factor_gt 0.0962
_refine_ls_wR_factor_ref 0.1013
_reflns_number_gt 9026
_reflns_number_total 10775
_reflns_threshold_expression >2sigma(I)
_cod_data_source_file c3ce40573g.txt
_cod_data_source_block 1
_cod_depositor_comments
;
The following automatic conversions were performed:

'_symmetry_cell_setting' value 'Triclinic' changed to 'triclinic'
according to /home/saulius/struct/CIF-dictionaries/cif_core.dic
dictionary named 'cif_core.dic' version 2.4.2 from 2011-04-26.

Automatic conversion script
Id: cif_fix_values 1891 2012-01-12 08:04:46Z andrius 
;
_cod_original_cell_volume 2993.22(19)
_cod_original_sg_symbol_H-M P-1
_cod_database_code 7209988

loop_
_symmetry_equiv_pos_as_xyz
'x, y, z'
'-x, -y, -z'

loop_
_atom_site_label
_atom_site_type_symbol
_atom_site_fract_x
_atom_site_fract_y
_atom_site_fract_z
_atom_site_U_iso_or_equiv
_atom_site_adp_type
_atom_site_occupancy
_atom_site_symmetry_multiplicity
_atom_site_calc_flag
_atom_site_refinement_flags
C1 C 0.5529(9) 0.4861(10) 0.4859(6) 0.018(3) Uani 1 1 d .
C2 C 0.5298(10) 0.4566(10) 0.0040(6) 0.021(3) Uani 1 1 d .
C3 C 0.7544(11) 0.8063(12) 0.1848(7) 0.038(4) Uani 1 1 d .
H3A H 0.7131 0.7617 0.2193 0.045 Uiso 1 1 calc R
H3B H 0.7881 0.8847 0.2018 0.045 Uiso 1 1 calc R
C4 C 0.8494(10) 0.7662(11) 0.1596(7) 0.035(3) Uani 1 1 d .
H4A H 0.8967 0.8169 0.1291 0.041 Uiso 1 1 calc R
H4B H 0.9004 0.7648 0.1954 0.041 Uiso 1 1 calc R
C5 C 0.8509(15) 0.6508(14) 0.3385(8) 0.052(4) Uani 1 1 d .
H5A H 0.7980 0.6915 0.3425 0.063 Uiso 1 1 calc R
H5B H 0.9039 0.6806 0.3038 0.063 Uiso 1 1 calc R
C6 C 0.9196(16) 0.6692(14) 0.4002(9) 0.062(5) Uani 1 1 d .
H6A H 0.9934 0.6599 0.3915 0.074 Uiso 1 1 calc R
H6B H 0.9374 0.7458 0.4188 0.074 Uiso 1 1 calc R
C7 C 0.7101(11) 0.2306(11) 0.4420(7) 0.031(3) Uani 1 1 d .
H7A H 0.7599 0.2060 0.4131 0.038 Uiso 1 1 calc R
H7B H 0.6909 0.1834 0.4781 0.038 Uiso 1 1 calc R
C8 C 0.6009(12) 0.2216(11) 0.4062(7) 0.036(3) Uani 1 1 d .
H8A H 0.5642 0.1470 0.3839 0.044 Uiso 1 1 calc R
H8B H 0.5457 0.2345 0.4364 0.044 Uiso 1 1 calc R
C11 C 0.6213(12) 0.1975(15) 0.1354(7) 0.046(4) Uani 1 1 d .
H11A H 0.5466 0.1960 0.1183 0.055 Uiso 1 1 calc R
H11B H 0.6292 0.2247 0.1811 0.055 Uiso 1 1 calc R
C12 C 0.6235(16) 0.0797(15) 0.1283(9) 0.062(5) Uani 1 1 d .
H12A H 0.6780 0.0739 0.1609 0.075 Uiso 1 1 calc R
H12B H 0.5460 0.0258 0.1361 0.075 Uiso 1 1 calc R
Cu1 Cu 0.64654(13) 0.64293(13) 0.08236(8) 0.0294(4) Uani 1 1 d .
Cu2 Cu 0.75446(13) 0.44793(14) 0.40002(8) 0.0325(4) Uani 1 1 d .
Cu3 Cu 0.74320(15) 0.18936(14) 0.01834(9) 0.0354(4) Uani 1 1 d .
N1 N 0.6735(9) 0.7920(8) 0.1283(5) 0.031(3) Uani 1 1 d .
H1A H 0.7056 0.8467 0.1015 0.037 Uiso 1 1 calc R
H1B H 0.6051 0.7956 0.1418 0.037 Uiso 1 1 calc R
N2 N 0.7926(8) 0.6532(9) 0.1270(5) 0.026(2) Uani 1 1 d .
H2A H 0.7766 0.6019 0.1565 0.032 Uiso 1 1 calc R
H2B H 0.8410 0.6389 0.0979 0.032 Uiso 1 1 calc R
N3 N 0.7841(9) 0.5340(11) 0.3214(6) 0.040(3) Uani 1 1 d .
H3C H 0.8235 0.5059 0.2927 0.048 Uiso 1 1 calc R
H3D H 0.7151 0.5264 0.3022 0.048 Uiso 1 1 calc R
N4 N 0.8583(10) 0.5935(9) 0.4456(6) 0.037(3) Uani 1 1 d .
H4C H 0.8148 0.6237 0.4700 0.045 Uiso 1 1 calc R
H4D H 0.9102 0.5816 0.4724 0.045 Uiso 1 1 calc R
N5 N 0.7724(9) 0.3508(9) 0.4669(5) 0.033(3) Uani 1 1 d .
H5C H 0.8491 0.3646 0.4747 0.040 Uiso 1 1 calc R
H5D H 0.7416 0.3657 0.5044 0.040 Uiso 1 1 calc R
N6 N 0.6336(9) 0.3078(9) 0.3583(5) 0.033(3) Uani 1 1 d .
H6C H 0.5698 0.3214 0.3459 0.039 Uiso 1 1 calc R
H6D H 0.6622 0.2829 0.3228 0.039 Uiso 1 1 calc R
N7 N 0.7844(14) 0.0968(11) -0.0517(8) 0.068(4) Uani 1 1 d U
H7C H 0.8270 0.0608 -0.0346 0.082 Uiso 1 1 calc R
H7D H 0.7184 0.0448 -0.0707 0.082 Uiso 1 1 calc R
N8 N 0.8358(11) 0.3211(11) -0.0332(9) 0.065(5) Uani 1 1 d .
H8C H 0.7903 0.3595 -0.0432 0.078 Uiso 1 1 calc R
H8D H 0.8986 0.3683 -0.0091 0.078 Uiso 1 1 calc R
N9 N 0.7200(13) 0.2756(11) 0.0990(7) 0.059(4) Uani 1 1 d .
H9A H 0.7864 0.3022 0.1242 0.070 Uiso 1 1 calc R
H9B H 0.7022 0.3344 0.0883 0.070 Uiso 1 1 calc R
N10 N 0.6577(10) 0.0525(10) 0.0653(6) 0.043(3) Uani 1 1 d .
H10A H 0.5933 0.0084 0.0412 0.051 Uiso 1 1 calc R
H10B H 0.7045 0.0130 0.0692 0.051 Uiso 1 1 calc R
O1 O 0.5396(6) 0.5079(6) 0.2854(4) 0.0183(17) Uani 1 1 d .
O2 O 0.4126(7) 0.6500(7) 0.2685(4) 0.0246(19) Uani 1 1 d .
O3 O 0.3613(7) 0.3826(7) 0.3725(4) 0.026(2) Uani 1 1 d .
O4 O 0.2410(6) 0.5219(7) 0.3608(4) 0.0249(19) Uani 1 1 d .
O5 O 0.6421(6) 0.4431(7) 0.1827(4) 0.026(2) Uani 1 1 d .
O6 O 0.4527(6) 0.2854(6) 0.2430(4) 0.0175(17) Uani 1 1 d .
O7 O 0.4806(6) 0.5478(6) 0.1652(4) 0.0172(17) Uani 1 1 d .
O8 O 0.4083(6) 0.3300(6) 0.1273(4) 0.0186(17) Uani 1 1 d .
O9 O 0.3569(7) 0.1482(7) 0.0315(4) 0.027(2) Uani 1 1 d .
O10 O 0.2340(7) 0.2957(6) 0.0373(4) 0.0185(17) Uani 1 1 d .
O11 O 0.1295(6) 0.0948(6) 0.0782(4) 0.0207(18) Uani 1 1 d .
O12 O 0.3048(6) 0.1275(6) 0.1633(4) 0.0198(18) Uani 1 1 d .
O13 O 0.1669(6) 0.2716(6) 0.1582(4) 0.0191(17) Uani 1 1 d .
O14 O 0.3130(6) 0.4231(6) 0.2319(4) 0.0167(17) Uani 1 1 d .
O15 O 0.2816(7) 0.2418(8) 0.4691(4) 0.034(2) Uani 1 1 d .
O16 O 0.1325(7) 0.3106(7) 0.3918(4) 0.0243(19) Uani 1 1 d .
O17 O 0.1237(7) 0.1020(7) 0.3657(4) 0.0244(19) Uani 1 1 d .
O18 O 0.0539(7) 0.4845(8) 0.4403(4) 0.030(2) Uani 1 1 d .
O19 O -0.0675(6) 0.3124(7) 0.3422(4) 0.0253(19) Uani 1 1 d .
O20 O 0.0389(6) 0.5157(7) 0.3069(4) 0.0220(19) Uani 1 1 d .
O21 O 0.0981(6) 0.3542(6) 0.2570(4) 0.0165(17) Uani 1 1 d .
O22 O -0.2595(7) 0.1577(8) 0.2729(5) 0.036(2) Uani 1 1 d .
O23 O -0.1106(6) 0.3583(7) 0.2257(4) 0.0225(19) Uani 1 1 d .
O24 O -0.0349(7) 0.5822(7) 0.1962(4) 0.031(2) Uani 1 1 d .
O25 O 0.0402(6) 0.4193(7) 0.1308(4) 0.0235(19) Uani 1 1 d .
O26 O 0.1921(6) 0.5731(7) 0.2109(4) 0.0200(18) Uani 1 1 d .
O27 O -0.0869(6) 0.1719(7) 0.1771(4) 0.0215(18) Uani 1 1 d .
O28 O -0.0477(7) 0.1224(7) 0.2929(4) 0.026(2) Uani 1 1 d .
O29 O 0.0090(6) 0.2263(6) 0.0634(4) 0.0182(17) Uani 1 1 d .
O30 O 0.1088(7) 0.4269(7) 0.0006(4) 0.028(2) Uani 1 1 d .
O31 O 0.2641(6) 0.4902(7) 0.1093(4) 0.0207(18) Uani 1 1 d .
O32 O -0.0352(7) -0.0938(7) 0.2985(4) 0.031(2) Uani 1 1 d .
O33 O 0.3471(7) 0.1718(7) 0.3447(4) 0.0247(19) Uani 1 1 d .
O34 O 0.0285(6) 0.0417(7) 0.1910(4) 0.0223(18) Uani 1 1 d .
O35 O -0.1191(7) -0.0017(7) 0.0778(4) 0.028(2) Uani 1 1 d .
O36 O 0.1960(7) 0.0148(7) 0.2615(4) 0.0256(19) Uani 1 1 d .
O37 O 0.2104(6) 0.2279(6) 0.2687(4) 0.0169(17) Uani 1 1 d .
O38 O 0.3910(7) 0.7176(7) 0.1495(4) 0.0241(19) Uani 1 1 d .
O39 O 0.4387(7) 0.0600(8) 0.2508(5) 0.033(2) Uani 1 1 d .
O40 O 0.3989(9) 0.7420(8) 0.4025(5) 0.047(3) Uani 1 1 d .
O41 O 0.6316(9) 0.7315(9) 0.3969(6) 0.054(3) Uani 1 1 d .
O42 O 0.5811(7) 0.5146(8) 0.4308(4) 0.029(2) Uani 1 1 d .
O43 O 0.4042(8) 0.5648(8) 0.4792(4) 0.032(2) Uani 1 1 d .
O44 O 0.5096(6) 0.6350(7) 0.0291(4) 0.0235(19) Uani 1 1 d .
O45 O 0.6217(7) 0.4928(7) 0.0404(4) 0.027(2) Uani 1 1 d .
O46 O 0.5626(7) 0.1674(8) -0.0394(5) 0.039(2) Uani 1 1 d .
O1W O 0.5555(11) 0.8986(10) 0.2594(7) 0.071(4) Uani 1 1 d .
O2W O 0.7107(14) 0.9460(13) 0.3641(9) 0.111(6) Uani 1 1 d .
O3W O 0.222(2) 0.9545(16) 0.4361(11) 0.148(8) Uani 1 1 d .
O4W O 0.241(2) 0.791(2) 0.3258(17) 0.214(14) Uani 1 1 d .
O5W O 0.4339(14) 0.0624(12) 0.5263(8) 0.101(5) Uani 1 1 d .
O6W O 0.926(3) 0.078(4) 0.4564(16) 0.34(3) Uani 1 1 d .
P1 P 0.1984(2) 0.3199(2) 0.22955(13) 0.0108(6) Uani 1 1 d .
Tb1 Tb 0.44463(5) 0.57701(5) 0.36652(3) 0.01993(14) Uani 1 1 d .
W1 W 0.50281(4) 0.42839(4) 0.20771(2) 0.01635(12) Uani 1 1 d .
W2 W 0.29048(4) 0.20544(4) 0.08932(2) 0.01749(12) Uani 1 1 d .
W3 W 0.34688(4) 0.13425(4) 0.25322(2) 0.01960(12) Uani 1 1 d .
W4 W 0.25639(4) 0.25257(4) 0.38827(2) 0.01997(12) Uani 1 1 d .
W5 W 0.05577(4) 0.03938(4) 0.28331(2) 0.02049(12) Uani 1 1 d .
W6 W 0.09327(4) 0.43434(4) 0.36758(2) 0.02007(12) Uani 1 1 d .
W7 W -0.11158(4) 0.22496(4) 0.26457(2) 0.02086(12) Uani 1 1 d .
W8 W 0.02790(4) 0.48776(4) 0.21459(2) 0.01976(12) Uani 1 1 d .
W9 W -0.00490(4) 0.10801(4) 0.11762(2) 0.01824(12) Uani 1 1 d .
W10 W 0.13674(4) 0.37453(4) 0.07013(2) 0.01825(12) Uani 1 1 d .
W11 W 0.35184(4) 0.59618(4) 0.18897(2) 0.01748(12) Uani 1 1 d .
C10 C 0.873(2) 0.2793(18) -0.0910(12) 0.094(6) Uani 1 1 d U
H10C H 0.8367 0.2985 -0.1278 0.113 Uiso 1 1 calc R
H10D H 0.9574 0.3181 -0.0931 0.113 Uiso 1 1 calc R
C9 C 0.849(2) 0.1650(18) -0.0980(13) 0.099(5) Uani 1 1 d U
H9C H 0.9232 0.1547 -0.1007 0.118 Uiso 1 1 calc R
H9D H 0.8072 0.1361 -0.1398 0.118 Uiso 1 1 calc R

loop_
_atom_site_aniso_label
_atom_site_aniso_U_11
_atom_site_aniso_U_22
_atom_site_aniso_U_33
_atom_site_aniso_U_23
_atom_site_aniso_U_13
_atom_site_aniso_U_12
C1 0.013(5) 0.025(7) 0.015(7) -0.003(5) 0.002(5) 0.005(5)
C2 0.017(6) 0.020(7) 0.028(7) 0.006(6) 0.014(5) 0.007(5)
C3 0.031(7) 0.035(8) 0.042(9) -0.013(7) -0.011(7) 0.011(6)
C4 0.017(6) 0.031(8) 0.052(10) -0.002(7) -0.011(6) 0.006(5)
C5 0.068(11) 0.051(11) 0.048(11) 0.000(8) 0.004(9) 0.035(9)
C6 0.076(12) 0.036(10) 0.053(11) 0.017(8) 0.001(10) -0.007(8)
C7 0.034(7) 0.033(8) 0.029(8) 0.001(6) 0.014(6) 0.014(6)
C8 0.042(8) 0.017(7) 0.042(9) -0.005(6) 0.010(7) 0.003(6)
C11 0.029(7) 0.084(13) 0.033(9) 0.002(8) 0.013(7) 0.030(8)
C12 0.054(10) 0.062(12) 0.053(12) -0.015(9) 0.001(9) 0.003(9)
Cu1 0.0263(8) 0.0224(8) 0.0378(10) -0.0040(7) -0.0113(7) 0.0084(7)
Cu2 0.0293(8) 0.0332(10) 0.0316(10) 0.0010(7) -0.0018(7) 0.0081(7)
Cu3 0.0400(9) 0.0282(9) 0.0426(11) 0.0024(8) 0.0101(8) 0.0180(8)
N1 0.038(6) 0.017(6) 0.037(7) 0.001(5) -0.006(5) 0.009(5)
N2 0.025(5) 0.029(6) 0.025(6) 0.003(5) 0.000(5) 0.009(5)
N3 0.021(6) 0.061(9) 0.032(7) -0.003(6) -0.001(5) 0.009(5)
N4 0.052(7) 0.019(6) 0.038(7) 0.006(5) -0.001(6) 0.009(5)
N5 0.028(6) 0.042(7) 0.026(6) -0.004(5) 0.001(5) 0.010(5)
N6 0.026(6) 0.038(7) 0.027(6) -0.007(5) -0.002(5) 0.006(5)
N7 0.093(9) 0.037(7) 0.089(10) 0.027(7) 0.056(8) 0.037(7)
N8 0.040(7) 0.026(7) 0.127(15) 0.011(8) -0.008(9) 0.010(6)
N9 0.070(10) 0.045(8) 0.049(9) -0.019(7) -0.014(8) 0.012(7)
N10 0.034(6) 0.042(8) 0.057(9) 0.011(6) 0.010(6) 0.017(6)
O1 0.013(4) 0.019(4) 0.022(5) 0.003(3) 0.001(3) 0.004(3)
O2 0.025(4) 0.031(5) 0.021(5) -0.005(4) 0.007(4) 0.015(4)
O3 0.022(4) 0.025(5) 0.030(5) 0.002(4) 0.007(4) 0.006(4)
O4 0.018(4) 0.028(5) 0.029(5) 0.006(4) 0.007(4) 0.008(4)
O5 0.015(4) 0.036(5) 0.026(5) -0.004(4) 0.003(4) 0.010(4)
O6 0.013(4) 0.016(4) 0.025(5) 0.005(3) 0.006(3) 0.005(3)
O7 0.020(4) 0.013(4) 0.019(4) 0.006(3) 0.003(3) 0.005(3)
O8 0.013(4) 0.023(4) 0.021(5) -0.004(4) 0.001(3) 0.009(3)
O9 0.024(4) 0.033(5) 0.023(5) -0.004(4) 0.006(4) 0.013(4)
O10 0.028(4) 0.017(4) 0.014(4) 0.003(3) 0.003(3) 0.013(3)
O11 0.022(4) 0.014(4) 0.020(5) -0.005(3) 0.005(3) 0.001(3)
O12 0.019(4) 0.017(4) 0.028(5) 0.007(4) 0.007(4) 0.010(3)
O13 0.021(4) 0.021(4) 0.017(4) -0.003(3) 0.005(3) 0.010(3)
O14 0.014(4) 0.018(4) 0.016(4) 0.009(3) 0.005(3) 0.003(3)
O15 0.025(4) 0.042(6) 0.034(6) 0.005(4) 0.003(4) 0.011(4)
O16 0.021(4) 0.029(5) 0.023(5) 0.007(4) 0.007(4) 0.009(4)
O17 0.025(4) 0.020(5) 0.020(5) 0.007(4) 0.002(4) -0.003(3)
O18 0.030(5) 0.046(6) 0.016(5) -0.002(4) 0.007(4) 0.019(4)
O19 0.014(4) 0.033(5) 0.026(5) 0.005(4) 0.005(4) 0.005(4)
O20 0.016(4) 0.028(5) 0.028(5) -0.003(4) 0.000(4) 0.016(4)
O21 0.010(3) 0.019(4) 0.020(4) 0.003(3) 0.003(3) 0.006(3)
O22 0.017(4) 0.047(6) 0.038(6) -0.003(5) 0.001(4) 0.005(4)
O23 0.016(4) 0.029(5) 0.028(5) -0.001(4) 0.001(4) 0.016(4)
O24 0.034(5) 0.032(5) 0.036(6) 0.001(4) -0.005(4) 0.023(4)
O25 0.016(4) 0.027(5) 0.028(5) 0.000(4) 0.004(4) 0.009(3)
O26 0.014(4) 0.027(5) 0.023(5) 0.003(4) 0.004(3) 0.011(3)
O27 0.019(4) 0.029(5) 0.017(4) 0.000(4) 0.004(3) 0.010(4)
O28 0.023(4) 0.031(5) 0.022(5) 0.005(4) 0.001(4) 0.006(4)
O29 0.015(4) 0.019(4) 0.018(4) -0.002(3) 0.005(3) 0.004(3)
O30 0.031(5) 0.034(5) 0.018(5) -0.002(4) 0.003(4) 0.012(4)
O31 0.019(4) 0.029(5) 0.014(4) -0.001(4) 0.004(3) 0.010(4)
O32 0.025(4) 0.024(5) 0.031(5) 0.004(4) 0.001(4) -0.007(4)
O33 0.022(4) 0.022(5) 0.033(5) 0.007(4) 0.003(4) 0.011(4)
O34 0.019(4) 0.025(5) 0.021(5) 0.002(4) 0.004(3) 0.006(3)
O35 0.022(4) 0.025(5) 0.033(5) -0.002(4) -0.001(4) 0.003(4)
O36 0.024(4) 0.027(5) 0.023(5) -0.002(4) 0.003(4) 0.007(4)
O37 0.019(4) 0.017(4) 0.021(4) -0.002(3) -0.002(3) 0.015(3)
O38 0.026(4) 0.018(4) 0.032(5) 0.005(4) 0.003(4) 0.011(4)
O39 0.026(4) 0.035(5) 0.046(6) 0.006(4) 0.005(4) 0.021(4)
O40 0.052(6) 0.039(6) 0.054(7) -0.009(5) 0.014(5) 0.021(5)
O41 0.051(6) 0.036(6) 0.069(8) -0.005(6) 0.004(6) 0.012(5)
O42 0.024(4) 0.043(6) 0.018(5) 0.003(4) 0.009(4) 0.011(4)
O43 0.039(5) 0.044(6) 0.025(5) 0.005(4) 0.002(4) 0.029(5)
O44 0.019(4) 0.025(5) 0.029(5) 0.001(4) -0.002(4) 0.012(4)
O45 0.016(4) 0.029(5) 0.033(5) 0.003(4) -0.003(4) 0.005(4)
O46 0.028(5) 0.044(6) 0.052(7) 0.014(5) 0.007(5) 0.020(4)
O1W 0.070(8) 0.052(8) 0.094(11) 0.007(7) -0.001(7) 0.026(6)
O2W 0.099(12) 0.077(11) 0.143(16) 0.056(11) 0.009(11) 0.007(9)
O3W 0.21(2) 0.098(15) 0.16(2) 0.040(13) 0.006(17) 0.085(15)
O4W 0.18(2) 0.14(2) 0.35(4) -0.04(2) -0.08(2) 0.091(18)
O5W 0.119(12) 0.062(10) 0.107(13) -0.004(8) 0.047(10) 0.017(8)
O6W 0.14(2) 0.53(7) 0.19(3) -0.05(3) 0.11(2) -0.06(3)
P1 0.0087(13) 0.0133(14) 0.0098(15) 0.0018(12) 0.0044(11) 0.0032(11)
Tb1 0.0175(3) 0.0217(3) 0.0203(3) -0.0002(2) 0.0030(2) 0.0072(2)
W1 0.0120(2) 0.0176(2) 0.0190(3) 0.0019(2) 0.00365(19) 0.00490(18)
W2 0.0159(2) 0.0175(3) 0.0187(3) -0.0015(2) 0.00407(19) 0.00611(19)
W3 0.0181(2) 0.0181(3) 0.0244(3) 0.0044(2) 0.0028(2) 0.00820(19)
W4 0.0171(2) 0.0221(3) 0.0182(3) 0.0025(2) 0.0004(2) 0.0043(2)
W5 0.0176(2) 0.0183(3) 0.0217(3) 0.0040(2) 0.0005(2) 0.00171(19)
W6 0.0146(2) 0.0285(3) 0.0169(3) -0.0018(2) 0.00304(19) 0.0083(2)
W7 0.0123(2) 0.0280(3) 0.0204(3) 0.0011(2) 0.00382(19) 0.0054(2)
W8 0.0174(2) 0.0247(3) 0.0210(3) 0.0011(2) 0.0026(2) 0.0123(2)
W9 0.0141(2) 0.0192(3) 0.0187(3) -0.0006(2) 0.00091(19) 0.00332(19)
W10 0.0197(2) 0.0196(3) 0.0158(3) 0.0017(2) 0.00182(19) 0.0075(2)
W11 0.0169(2) 0.0162(2) 0.0197(3) 0.0026(2) 0.00298(19) 0.00624(19)
C10 0.120(12) 0.058(10) 0.098(12) 0.032(10) 0.054(11) 0.019(10)
C9 0.128(11) 0.060(8) 0.105(11) 0.022(8) 0.064(9) 0.028(8)

loop_
_atom_type_symbol
_atom_type_description
_atom_type_scat_dispersion_real
_atom_type_scat_dispersion_imag
_atom_type_scat_source
C C 0.0033 0.0016 'International Tables Vol C Tables 4.2.6.8 and 6.1.1.4'
Cu Cu 0.3201 1.2651 'International Tables Vol C Tables 4.2.6.8 and 6.1.1.4'
N N 0.0061 0.0033 'International Tables Vol C Tables 4.2.6.8 and 6.1.1.4'
O O 0.0106 0.0060 'International Tables Vol C Tables 4.2.6.8 and 6.1.1.4'
P P 0.1023 0.0942 'International Tables Vol C Tables 4.2.6.8 and 6.1.1.4'
Tb Tb -0.1723 4.1537 'International Tables Vol C Tables 4.2.6.8 and 6.1.1.4'
W W -0.8490 6.8722 'International Tables Vol C Tables 4.2.6.8 and 6.1.1.4'
H H 0.0000 0.0000 'International Tables Vol C Tables 4.2.6.8 and 6.1.1.4'

loop_
_geom_angle_atom_site_label_1
_geom_angle_atom_site_label_2
_geom_angle_atom_site_label_3
_geom_angle
_geom_angle_site_symmetry_1
_geom_angle_site_symmetry_3
O42 C1 O43 127.8(10) . 2_666
O42 C1 C1 115.8(13) . 2_666
O43 C1 C1 116.4(13) 2_666 2_666
O44 C2 O45 126.6(11) 2_665 .
O44 C2 C2 118.5(13) 2_665 2_665
O45 C2 C2 114.6(13) . 2_665
N1 C3 C4 105.9(11) . .
N1 C3 H3A 110.6 . .
C4 C3 H3A 110.6 . .
N1 C3 H3B 110.6 . .
C4 C3 H3B 110.6 . .
H3A C3 H3B 108.7 . .
N2 C4 C3 108.2(10) . .
N2 C4 H4A 110.1 . .
C3 C4 H4A 110.1 . .
N2 C4 H4B 110.1 . .
C3 C4 H4B 110.1 . .
H4A C4 H4B 108.4 . .
N3 C5 C6 111.9(14) . .
N3 C5 H5A 109.2 . .
C6 C5 H5A 109.2 . .
N3 C5 H5B 109.2 . .
C6 C5 H5B 109.2 . .
H5A C5 H5B 107.9 . .
N4 C6 C5 111.9(14) . .
N4 C6 H6A 109.2 . .
C5 C6 H6A 109.2 . .
N4 C6 H6B 109.2 . .
C5 C6 H6B 109.2 . .
H6A C6 H6B 107.9 . .
C8 C7 N5 108.0(10) . .
C8 C7 H7A 110.1 . .
N5 C7 H7A 110.1 . .
C8 C7 H7B 110.1 . .
N5 C7 H7B 110.1 . .
H7A C7 H7B 108.4 . .
N6 C8 C7 107.8(11) . .
N6 C8 H8A 110.1 . .
C7 C8 H8A 110.1 . .
N6 C8 H8B 110.1 . .
C7 C8 H8B 110.1 . .
H8A C8 H8B 108.5 . .
N9 C11 C12 110.1(12) . .
N9 C11 H11A 109.6 . .
C12 C11 H11A 109.6 . .
N9 C11 H11B 109.6 . .
C12 C11 H11B 109.6 . .
H11A C11 H11B 108.1 . .
N10 C12 C11 111.9(15) . .
N10 C12 H12A 109.2 . .
C11 C12 H12A 109.2 . .
N10 C12 H12B 109.2 . .
C11 C12 H12B 109.2 . .
H12A C12 H12B 107.9 . .
O45 Cu1 N2 92.3(4) . .
O45 Cu1 O44 86.0(3) . .
N2 Cu1 O44 173.9(4) . .
O45 Cu1 N1 177.4(4) . .
N2 Cu1 N1 85.9(4) . .
O44 Cu1 N1 96.1(4) . .
N6 Cu2 N4 172.6(5) . .
N6 Cu2 N3 96.7(5) . .
N4 Cu2 N3 84.1(5) . .
N6 Cu2 N5 85.3(5) . .
N4 Cu2 N5 96.4(5) . .
N3 Cu2 N5 160.1(5) . .
N7 Cu3 N9 170.1(7) . .
N7 Cu3 N10 91.3(5) . .
N9 Cu3 N10 84.9(6) . .
N7 Cu3 N8 84.5(6) . .
N9 Cu3 N8 99.1(6) . .
N10 Cu3 N8 175.6(6) . .
N7 Cu3 O46 91.6(6) . .
N9 Cu3 O46 97.5(5) . .
N10 Cu3 O46 90.2(4) . .
N8 Cu3 O46 91.2(4) . .
C3 N1 Cu1 107.1(8) . .
C3 N1 H1A 110.3 . .
Cu1 N1 H1A 110.3 . .
C3 N1 H1B 110.3 . .
Cu1 N1 H1B 110.3 . .
H1A N1 H1B 108.5 . .
C4 N2 Cu1 109.2(7) . .
C4 N2 H2A 109.8 . .
Cu1 N2 H2A 109.8 . .
C4 N2 H2B 109.8 . .
Cu1 N2 H2B 109.8 . .
H2A N2 H2B 108.3 . .
C5 N3 Cu2 111.0(10) . .
C5 N3 H3C 109.4 . .
Cu2 N3 H3C 109.4 . .
C5 N3 H3D 109.4 . .
Cu2 N3 H3D 109.4 . .
H3C N3 H3D 108.0 . .
C6 N4 Cu2 110.6(10) . .
C6 N4 H4C 109.5 . .
Cu2 N4 H4C 109.5 . .
C6 N4 H4D 109.5 . .
Cu2 N4 H4D 109.5 . .
H4C N4 H4D 108.1 . .
C7 N5 Cu2 108.5(8) . .
C7 N5 H5C 110.0 . .
Cu2 N5 H5C 110.0 . .
C7 N5 H5D 110.0 . .
Cu2 N5 H5D 110.0 . .
H5C N5 H5D 108.4 . .
C8 N6 Cu2 108.5(8) . .
C8 N6 H6C 110.0 . .
Cu2 N6 H6C 110.0 . .
C8 N6 H6D 110.0 . .
Cu2 N6 H6D 110.0 . .
H6C N6 H6D 108.4 . .
C9 N7 Cu3 109.9(12) . .
C9 N7 H7C 109.7 . .
Cu3 N7 H7C 109.7 . .
C9 N7 H7D 109.7 . .
Cu3 N7 H7D 109.7 . .
H7C N7 H7D 108.2 . .
C10 N8 Cu3 109.0(11) . .
C10 N8 H8C 109.9 . .
Cu3 N8 H8C 109.9 . .
C10 N8 H8D 109.9 . .
Cu3 N8 H8D 109.9 . .
H8C N8 H8D 108.3 . .
C11 N9 Cu3 108.3(9) . .
C11 N9 H9A 110.0 . .
Cu3 N9 H9A 110.0 . .
C11 N9 H9B 110.0 . .
Cu3 N9 H9B 110.0 . .
H9A N9 H9B 108.4 . .
C12 N10 Cu3 112.8(10) . .
C12 N10 H10A 109.0 . .
Cu3 N10 H10A 109.0 . .
C12 N10 H10B 109.0 . .
Cu3 N10 H10B 109.0 . .
H10A N10 H10B 107.8 . .
W1 O1 Tb1 137.9(4) . .
W11 O2 Tb1 137.4(4) . .
W4 O3 Tb1 158.3(4) . .
W6 O4 Tb1 157.8(5) . .
W1 O6 W3 155.2(4) . .
W1 O7 W11 120.1(4) . .
W2 O8 W1 152.0(5) . .
W10 O10 W2 123.6(4) . .
W9 O11 W2 126.0(4) . .
W3 O12 W2 148.7(4) . .
P1 O13 W2 124.4(4) . .
P1 O13 W10 125.1(4) . .
W2 O13 W10 89.2(3) . .
P1 O13 W9 126.9(4) . .
W2 O13 W9 90.1(2) . .
W10 O13 W9 89.8(2) . .
P1 O14 W11 129.4(4) . .
P1 O14 W1 127.9(4) . .
W11 O14 W1 91.1(3) . .
W6 O16 W4 142.1(5) . .
W5 O17 W4 127.5(4) . .
W7 O19 W6 127.1(4) . .
W8 O20 W6 125.8(4) . .
P1 O21 W8 126.0(4) . .
P1 O21 W6 125.4(4) . .
W8 O21 W6 90.4(2) . .
P1 O21 W7 125.7(4) . .
W8 O21 W7 88.3(2) . .
W6 O21 W7 89.5(2) . .
W8 O23 W7 124.5(4) . .
W8 O25 W10 147.8(4) . .
W8 O26 W11 154.8(4) . .
W9 O27 W7 151.1(4) . .
W7 O28 W5 152.1(5) . .
W9 O29 W10 125.2(4) . .
W10 O31 W11 152.2(5) . .
W3 O33 W4 126.3(4) . .
W9 O34 W5 152.6(5) . .
W5 O36 W3 124.1(4) . .
P1 O37 W3 127.6(4) . .
P1 O37 W4 123.9(4) . .
W3 O37 W4 89.5(2) . .
P1 O37 W5 127.2(4) . .
W3 O37 W5 87.6(2) . .
W4 O37 W5 88.9(3) . .
C1 O42 Tb1 117.8(7) . .
C1 O43 Tb1 121.5(7) 2_666 .
C2 O44 Cu1 109.7(7) 2_665 .
C2 O45 Cu1 110.9(7) . .
O37 P1 O14 111.6(4) . .
O37 P1 O13 108.3(4) . .
O14 P1 O13 108.7(4) . .
O37 P1 O21 109.1(4) . .
O14 P1 O21 110.0(4) . .
O13 P1 O21 109.1(4) . .
O4 Tb1 O3 71.5(3) . .
O4 Tb1 O1 119.8(3) . .
O3 Tb1 O1 77.1(3) . .
O4 Tb1 O2 77.7(3) . .
O3 Tb1 O2 118.0(3) . .
O1 Tb1 O2 73.8(3) . .
O4 Tb1 O43 80.0(3) . .
O3 Tb1 O43 78.1(3) . .
O1 Tb1 O43 140.3(3) . .
O2 Tb1 O43 145.8(3) . .
O4 Tb1 O40 72.8(3) . .
O3 Tb1 O40 137.4(3) . .
O1 Tb1 O40 142.4(3) . .
O2 Tb1 O40 75.3(3) . .
O43 Tb1 O40 73.5(3) . .
O4 Tb1 O41 145.6(3) . .
O3 Tb1 O41 138.0(3) . .
O1 Tb1 O41 89.2(3) . .
O2 Tb1 O41 95.0(3) . .
O43 Tb1 O41 88.9(4) . .
O40 Tb1 O41 72.8(3) . .
O4 Tb1 O42 132.8(3) . .
O3 Tb1 O42 70.5(3) . .
O1 Tb1 O42 77.0(3) . .
O2 Tb1 O42 146.2(3) . .
O43 Tb1 O42 65.7(3) . .
O40 Tb1 O42 122.4(3) . .
O41 Tb1 O42 67.7(3) . .
O5 W1 O1 99.9(3) . .
O5 W1 O6 101.7(4) . .
O1 W1 O6 94.6(3) . .
O5 W1 O7 100.1(4) . .
O1 W1 O7 93.8(3) . .
O6 W1 O7 154.9(3) . .
O5 W1 O8 98.1(3) . .
O1 W1 O8 162.0(3) . .
O6 W1 O8 81.4(3) . .
O7 W1 O8 83.3(3) . .
O5 W1 O14 173.0(3) . .
O1 W1 O14 82.5(3) . .
O6 W1 O14 84.7(3) . .
O7 W1 O14 73.1(3) . .
O8 W1 O14 79.8(3) . .
O9 W2 O8 105.1(4) . .
O9 W2 O12 100.5(4) . .
O8 W2 O12 87.8(3) . .
O9 W2 O10 100.9(4) . .
O8 W2 O10 91.9(3) . .
O12 W2 O10 157.9(3) . .
O9 W2 O11 99.5(4) . .
O8 W2 O11 155.3(3) . .
O12 W2 O11 86.1(3) . .
O10 W2 O11 85.0(3) . .
O9 W2 O13 170.0(3) . .
O8 W2 O13 83.7(3) . .
O12 W2 O13 84.3(3) . .
O10 W2 O13 73.7(3) . .
O11 W2 O13 71.9(3) . .
O39 W3 O12 101.9(4) . .
O39 W3 O33 100.8(4) . .
O12 W3 O33 157.2(3) . .
O39 W3 O6 102.8(4) . .
O12 W3 O6 85.9(3) . .
O33 W3 O6 89.8(3) . .
O39 W3 O36 101.0(4) . .
O12 W3 O36 87.3(3) . .
O33 W3 O36 87.7(3) . .
O6 W3 O36 156.1(3) . .
O39 W3 O37 173.1(4) . .
O12 W3 O37 83.7(3) . .
O33 W3 O37 73.6(3) . .
O6 W3 O37 81.5(3) . .
O36 W3 O37 75.0(3) . .
O15 W4 O3 104.1(4) . .
O15 W4 O16 102.2(4) . .
O3 W4 O16 92.5(4) . .
O15 W4 O33 102.3(4) . .
O3 W4 O33 91.7(4) . .
O16 W4 O33 153.3(3) . .
O15 W4 O17 100.0(4) . .
O3 W4 O17 155.8(4) . .
O16 W4 O17 84.2(3) . .
O33 W4 O17 81.3(3) . .
O15 W4 O37 168.8(4) . .
O3 W4 O37 85.1(3) . .
O16 W4 O37 83.5(3) . .
O33 W4 O37 70.6(3) . .
O17 W4 O37 70.7(3) . .
O32 W5 O17 102.5(4) . .
O32 W5 O36 101.0(4) . .
O17 W5 O36 89.0(3) . .
O32 W5 O34 102.9(4) . .
O17 W5 O34 154.5(3) . .
O36 W5 O34 87.1(3) . .
O32 W5 O28 102.2(4) . .
O17 W5 O28 89.4(3) . .
O36 W5 O28 156.5(4) . .
O34 W5 O28 84.3(3) . .
O32 W5 O37 172.1(3) . .
O17 W5 O37 72.8(3) . .
O36 W5 O37 72.9(3) . .
O34 W5 O37 82.0(3) . .
O28 W5 O37 84.3(3) . .
O18 W6 O4 103.9(4) . .
O18 W6 O16 102.9(4) . .
O4 W6 O16 93.3(4) . .
O18 W6 O20 100.2(4) . .
O4 W6 O20 92.4(3) . .
O16 W6 O20 154.1(3) . .
O18 W6 O19 96.9(4) . .
O4 W6 O19 159.0(4) . .
O16 W6 O19 84.1(3) . .
O20 W6 O19 81.7(3) . .
O18 W6 O21 165.7(3) . .
O4 W6 O21 88.0(3) . .
O16 W6 O21 83.8(3) . .
O20 W6 O21 71.1(3) . .
O19 W6 O21 71.0(3) . .
O22 W7 O19 101.8(4) . .
O22 W7 O28 103.4(4) . .
O19 W7 O28 91.3(4) . .
O22 W7 O27 103.2(4) . .
O19 W7 O27 154.8(3) . .
O28 W7 O27 85.7(3) . .
O22 W7 O23 100.0(4) . .
O19 W7 O23 87.5(4) . .
O28 W7 O23 156.3(3) . .
O27 W7 O23 85.5(3) . .
O22 W7 O21 170.0(4) . .
O19 W7 O21 72.4(3) . .
O28 W7 O21 85.1(3) . .
O27 W7 O21 82.4(3) . .
O23 W7 O21 72.0(3) . .
O24 W8 O20 99.0(4) . .
O24 W8 O25 102.5(4) . .
O20 W8 O25 158.5(3) . .
O24 W8 O26 102.9(4) . .
O20 W8 O26 89.8(3) . .
O25 W8 O26 86.4(3) . .
O24 W8 O23 100.1(4) . .
O20 W8 O23 87.2(3) . .
O25 W8 O23 88.0(3) . .
O26 W8 O23 156.9(3) . .
O24 W8 O21 170.4(4) . .
O20 W8 O21 72.7(3) . .
O25 W8 O21 85.8(3) . .
O26 W8 O21 82.3(3) . .
O23 W8 O21 75.0(3) . .
O35 W9 O11 103.0(4) . .
O35 W9 O34 102.5(4) . .
O11 W9 O34 88.7(3) . .
O35 W9 O27 101.5(4) . .
O11 W9 O27 155.5(3) . .
O34 W9 O27 85.3(3) . .
O35 W9 O29 100.9(4) . .
O11 W9 O29 88.2(3) . .
O34 W9 O29 156.4(3) . .
O27 W9 O29 88.0(3) . .
O35 W9 O13 171.6(4) . .
O11 W9 O13 71.9(3) . .
O34 W9 O13 84.3(3) . .
O27 W9 O13 83.8(3) . .
O29 W9 O13 72.6(3) . .
O30 W10 O31 103.8(4) . .
O30 W10 O10 100.6(4) . .
O31 W10 O10 91.9(3) . .
O30 W10 O25 101.3(4) . .
O31 W10 O25 87.7(3) . .
O10 W10 O25 157.5(3) . .
O30 W10 O29 100.6(4) . .
O31 W10 O29 155.5(3) . .
O10 W10 O29 85.6(3) . .
O25 W10 O29 85.6(3) . .
O30 W10 O13 170.8(3) . .
O31 W10 O13 83.7(3) . .
O10 W10 O13 73.5(3) . .
O25 W10 O13 84.1(3) . .
O29 W10 O13 72.2(3) . .
O38 W11 O2 101.4(4) . .
O38 W11 O26 101.8(3) . .
O2 W11 O26 95.2(3) . .
O38 W11 O7 99.9(3) . .
O2 W11 O7 93.2(3) . .
O26 W11 O7 154.6(3) . .
O38 W11 O31 95.3(4) . .
O2 W11 O31 163.2(4) . .
O26 W11 O31 80.4(3) . .
O7 W11 O31 84.7(3) . .
O38 W11 O14 172.2(3) . .
O2 W11 O14 82.6(3) . .
O26 W11 O14 84.3(3) . .
O7 W11 O14 73.1(3) . .
O31 W11 O14 80.8(3) . .
C9 C10 N8 116.3(18) . .
C9 C10 H10C 108.2 . .
N8 C10 H10C 108.2 . .
C9 C10 H10D 108.2 . .
N8 C10 H10D 108.2 . .
H10C C10 H10D 107.4 . .
C10 C9 N7 120(2) . .
C10 C9 H9C 107.3 . .
N7 C9 H9C 107.3 . .
C10 C9 H9D 107.3 . .
N7 C9 H9D 107.3 . .
H9C C9 H9D 106.9 . .

loop_
_geom_bond_atom_site_label_1
_geom_bond_atom_site_label_2
_geom_bond_distance
_geom_bond_site_symmetry_2
C1 O42 1.233(14) .
C1 O43 1.240(14) 2_666
C1 C1 1.57(2) 2_666
C2 O44 1.236(14) 2_665
C2 O45 1.263(14) .
C2 C2 1.56(2) 2_665
C3 N1 1.480(16) .
C3 C4 1.513(18) .
C3 H3A 0.9700 .
C3 H3B 0.9700 .
C4 N2 1.460(16) .
C4 H4A 0.9700 .
C4 H4B 0.9700 .
C5 N3 1.431(19) .
C5 C6 1.47(2) .
C5 H5A 0.9700 .
C5 H5B 0.9700 .
C6 N4 1.413(19) .
C6 H6A 0.9700 .
C6 H6B 0.9700 .
C7 C8 1.485(18) .
C7 N5 1.492(16) .
C7 H7A 0.9700 .
C7 H7B 0.9700 .
C8 N6 1.484(18) .
C8 H8A 0.9700 .
C8 H8B 0.9700 .
C11 N9 1.50(2) .
C11 C12 1.52(2) .
C11 H11A 0.9700 .
C11 H11B 0.9700 .
C12 N10 1.42(2) .
C12 H12A 0.9700 .
C12 H12B 0.9700 .
Cu1 O45 1.962(9) .
Cu1 N2 1.962(9) .
Cu1 O44 1.965(7) .
Cu1 N1 1.976(10) .
Cu2 N6 1.985(10) .
Cu2 N4 1.987(11) .
Cu2 N3 1.990(12) .
Cu2 N5 1.990(11) .
Cu3 N7 1.980(14) .
Cu3 N9 2.002(13) .
Cu3 N10 2.009(12) .
Cu3 N8 2.038(15) .
Cu3 O46 2.416(8) .
N1 H1A 0.9000 .
N1 H1B 0.9000 .
N2 H2A 0.9000 .
N2 H2B 0.9000 .
N3 H3C 0.9000 .
N3 H3D 0.9000 .
N4 H4C 0.9000 .
N4 H4D 0.9000 .
N5 H5C 0.9000 .
N5 H5D 0.9000 .
N6 H6C 0.9000 .
N6 H6D 0.9000 .
N7 C9 1.39(2) .
N7 H7C 0.9000 .
N7 H7D 0.9000 .
N8 C10 1.41(3) .
N8 H8C 0.9000 .
N8 H8D 0.9000 .
N9 H9A 0.9000 .
N9 H9B 0.9000 .
N10 H10A 0.9000 .
N10 H10B 0.9000 .
O1 W1 1.787(8) .
O1 Tb1 2.340(8) .
O2 W11 1.773(8) .
O2 Tb1 2.378(8) .
O3 W4 1.746(8) .
O3 Tb1 2.334(8) .
O4 W6 1.757(8) .
O4 Tb1 2.327(7) .
O5 W1 1.731(7) .
O6 W1 1.911(7) .
O6 W3 1.924(7) .
O7 W1 1.923(7) .
O7 W11 1.946(7) .
O8 W2 1.827(7) .
O8 W1 2.061(7) .
O9 W2 1.712(8) .
O10 W10 1.918(7) .
O10 W2 1.934(7) .
O11 W9 1.896(8) .
O11 W2 1.959(7) .
O12 W3 1.905(8) .
O12 W2 1.928(8) .
O13 P1 1.538(8) .
O13 W2 2.407(7) .
O13 W10 2.427(8) .
O13 W9 2.445(7) .
O14 P1 1.532(7) .
O14 W11 2.339(7) .
O14 W1 2.357(7) .
O15 W4 1.716(9) .
O16 W6 1.917(8) .
O16 W4 1.919(8) .
O17 W5 1.869(8) .
O17 W4 2.031(8) .
O18 W6 1.725(8) .
O19 W7 1.835(8) .
O19 W6 2.046(8) .
O20 W8 1.901(8) .
O20 W6 1.949(8) .
O21 P1 1.544(7) .
O21 W8 2.397(7) .
O21 W6 2.433(8) .
O21 W7 2.506(7) .
O22 W7 1.712(8) .
O23 W8 1.917(8) .
O23 W7 1.941(8) .
O24 W8 1.719(8) .
O25 W8 1.906(8) .
O25 W10 1.920(8) .
O26 W8 1.908(7) .
O26 W11 1.929(7) .
O27 W9 1.908(8) .
O27 W7 1.939(8) .
O28 W7 1.885(8) .
O28 W5 1.933(8) .
O29 W9 1.911(8) .
O29 W10 1.962(7) .
O30 W10 1.712(8) .
O31 W10 1.837(7) .
O31 W11 2.061(7) .
O32 W5 1.716(8) .
O33 W3 1.906(9) .
O33 W4 1.956(8) .
O34 W9 1.904(8) .
O34 W5 1.932(8) .
O35 W9 1.721(8) .
O36 W5 1.906(8) .
O36 W3 1.936(8) .
O37 P1 1.529(8) .
O37 W3 2.399(7) .
O37 W4 2.492(7) .
O37 W5 2.505(8) .
O38 W11 1.722(8) .
O39 W3 1.719(8) .
O40 Tb1 2.442(9) .
O41 Tb1 2.451(10) .
O42 Tb1 2.511(8) .
O43 C1 1.240(14) 2_666
O43 Tb1 2.380(9) .
O44 C2 1.236(14) 2_665
C10 C9 1.38(3) .
C10 H10C 0.9700 .
C10 H10D 0.9700 .
C9 H9C 0.9700 .
C9 H9D 0.9700 .
